data_4063229
loop_
_publ_author_name
'David A. Vicic'
'William D. Jones'

_publ_section_title
;
 Activation of Sulfur- and Nitrogen-Containing Heterocycles by a
 Dinuclear Iridium Complex
;
_journal_name_full Organometallics
_journal_page_first 134
_journal_page_last 138
_journal_paper_doi 10.1021/om9808007
_journal_volume 18
_journal_year 1999
_chemical_formula_sum 'C25 H39 Ir2 N'
_chemical_formula_weight 738.03
_chemical_name_common Cp*2Ir2H3(C4H3NMe)
_chemical_name_systematic
; 
 ? 
;
_space_group_IT_number 9
_symmetry_cell_setting monoclinic
_symmetry_space_group_name_Hall 'C -2yc'
_symmetry_space_group_name_H-M 'C 1 c 1'
_atom_sites_solution_hydrogens geom
_atom_sites_solution_primary direct
_atom_sites_solution_secondary difmap
_audit_creation_method SHELXL
_cell_angle_alpha 90.00
_cell_angle_beta 98.69
_cell_angle_gamma 90.00
_cell_formula_units_Z 4
_cell_length_a 16.4804(3)
_cell_length_b 15.3201(3)
_cell_length_c 9.88550(10)
_cell_measurement_reflns_used 5213
_cell_measurement_temperature 223(2)
_cell_volume 2467.23(7)
_computing_cell_refinement 'Siemens XSCANS'
_computing_data_collection 'Siemens XSCANS'
_computing_data_reduction 'Siemens SHELXTL'
_computing_molecular_graphics 'Siemens SHELXTL'
_computing_publication_material 'Siemens SHELXTL'
_computing_structure_refinement 'SHELXL-93 (Sheldrick, 1993)'
_computing_structure_solution 'SHELXS-86 (Sheldrick, 1990)'
_diffrn_ambient_temperature 223(2)
_diffrn_measurement_device 'Siemens SMART'
_diffrn_measurement_method '\w scans'
_diffrn_radiation_monochromator graphite
_diffrn_radiation_source 'normal-focus sealed tube'
_diffrn_radiation_type MoK\a
_diffrn_radiation_wavelength 0.71073
_diffrn_reflns_av_R_equivalents 0.0353
_diffrn_reflns_av_sigmaI/netI 0.0685
_diffrn_reflns_limit_h_max 21
_diffrn_reflns_limit_h_min -21
_diffrn_reflns_limit_k_max 15
_diffrn_reflns_limit_k_min -20
_diffrn_reflns_limit_l_max 11
_diffrn_reflns_limit_l_min -12
_diffrn_reflns_number 7598
_diffrn_reflns_theta_max 28.33
_diffrn_reflns_theta_min 1.82
_exptl_absorpt_coefficient_mu 10.786
_exptl_absorpt_correction_T_max 0.928
_exptl_absorpt_correction_T_min 0.418
_exptl_absorpt_correction_type SADABS
_exptl_crystal_colour orange
_exptl_crystal_density_diffrn 1.979
_exptl_crystal_description plates
_exptl_crystal_F_000 1388
_exptl_crystal_size_max 0.26
_exptl_crystal_size_mid 0.26
_exptl_crystal_size_min 0.08
_refine_diff_density_max 1.515
_refine_diff_density_min -2.524
_refine_diff_density_rms 0.299
_refine_ls_abs_structure_details 'Flack H D (1983), Acta Cryst. A39, 876-881'
_refine_ls_abs_structure_Flack -0.04(2)
_refine_ls_extinction_method none
_refine_ls_goodness_of_fit_all 0.974
_refine_ls_goodness_of_fit_obs 1.007
_refine_ls_matrix_type full
_refine_ls_number_parameters 254
_refine_ls_number_reflns 4834
_refine_ls_number_restraints 27
_refine_ls_restrained_S_all 0.972
_refine_ls_restrained_S_obs 1.004
_refine_ls_R_factor_all 0.0501
_refine_ls_R_factor_obs 0.0410
_refine_ls_shift/esd_max -0.468
_refine_ls_shift/esd_mean 0.035
_refine_ls_structure_factor_coef Fsqd
_refine_ls_weighting_details 'w=1/[\s^2^(Fo^2^)+(0.0450P)^2^+0.0000P] where P=(Fo^2^+2Fc^2^)/3'
_refine_ls_weighting_scheme calc
_refine_ls_wR_factor_all 0.0985
_refine_ls_wR_factor_obs 0.0939
_reflns_number_observed 4143
_reflns_number_total 4834
_reflns_observed_criterion >2sigma(I)
_cod_depositor_comments
;
The following automatic conversions were performed:
'_symmetry_cell_setting' value 'Monoclinic' changed to 'monoclinic'
according to '/home/saulius/struct/CIF-dictionaries/cif_core.dic'
dictionary named 'cif_core.dic' version 2.4.1 from 2010-06-29.

Automatic conversion script
Id: cif_fix_enum 1527 2010-12-29 10:47:43Z saulius 

The following automatic conversions were performed:

'_refine_ls_weighting_scheme' value 'calc
w=1/[\s^2^(Fo^2^)+(0.0450P)^2^+0.0000P] where P=(Fo^2^+2Fc^2^)/3' was
changed to 'calc'. New tag '_refine_ls_weighting_details' was
created. The value of the new tag was set to
'w=1/[\s^2^(Fo^2^)+(0.0450P)^2^+0.0000P] where P=(Fo^2^+2Fc^2^)/3'.

Automatic conversion script
Id: cif_fix_values 3143 2015-03-26 13:38:13Z robertas 
;
_cod_original_sg_symbol_H-M Cc
_cod_database_code 4063229

loop_
_symmetry_equiv_pos_as_xyz
'x, y, z'
'x, -y, z+1/2'
'x+1/2, y+1/2, z'
'x+1/2, -y+1/2, z+1/2'

loop_
_atom_site_aniso_label
_atom_site_aniso_U_11
_atom_site_aniso_U_22
_atom_site_aniso_U_33
_atom_site_aniso_U_23
_atom_site_aniso_U_13
_atom_site_aniso_U_12
Ir1 0.0252(3) 0.0342(3) 0.0371(3) -0.0017(3) 0.0057(2) -0.0007(2)
Ir2 0.0229(3) 0.0448(3) 0.0435(4) 0.0117(3) 0.0048(3) -0.0024(2)
N1 0.032(5) 0.045(7) 0.074(7) 0.004(6) 0.007(6) 0.002(5)
C1 0.028(6) 0.044(8) 0.050(8) -0.018(6) 0.004(6) 0.008(5)
C2 0.034(7) 0.063(10) 0.053(8) 0.018(7) 0.028(6) 0.022(6)
C3 0.016(6) 0.075(11) 0.085(15) -0.035(9) 0.028(7) -0.012(6)
C4 0.060(11) 0.059(10) 0.063(10) 0.024(7) 0.049(9) 0.031(7)
C5 0.040(8) 0.068(10) 0.031(7) -0.010(6) 0.008(5) 0.011(7)
C6 0.105(16) 0.046(10) 0.114(15) -0.024(10) 0.033(12) -0.022(9)
C7 0.070(11) 0.124(17) 0.071(11) 0.024(10) 0.023(9) 0.072(11)
C8 0.037(8) 0.100(14) 0.138(16) -0.082(13) 0.044(9) -0.043(8)
C9 0.166(19) 0.041(8) 0.103(13) 0.023(9) 0.109(13) 0.001(10)
C10 0.061(10) 0.154(21) 0.047(9) -0.041(11) 0.001(7) 0.010(11)
C21 0.019(4) 0.036(6) 0.059(9) -0.007(7) -0.002(5) 0.003(6)
C22 0.051(8) 0.048(9) 0.050(8) -0.016(6) 0.008(6) 0.010(6)
C23 0.050(8) 0.039(8) 0.088(11) -0.029(8) 0.009(8) 0.005(6)
C24 0.058(9) 0.042(8) 0.091(12) -0.017(8) 0.026(9) -0.005(6)
C25 0.060(9) 0.061(10) 0.081(11) 0.036(8) 0.004(8) 0.008(7)

loop_
_atom_site_label
_atom_site_type_symbol
_atom_site_fract_x
_atom_site_fract_y
_atom_site_fract_z
_atom_site_U_iso_or_equiv
_atom_site_thermal_displace_type
_atom_site_occupancy
_atom_site_calc_flag
_atom_site_refinement_flags
_atom_site_disorder_group
Ir1 Ir -0.36227(3) -0.26992(3) -0.90744(4) 0.03204(14) Uani 1 d . .
Ir2 Ir -0.53184(3) -0.26095(3) -0.90974(4) 0.0371(2) Uani 1 d . .
N1 N -0.4480(6) -0.0878(7) -0.9819(12) 0.051(3) Uani 1 d . .
C1 C -0.3113(8) -0.3725(9) -1.0202(15) 0.041(4) Uani 1 d . .
C2 C -0.2480(9) -0.3363(11) -0.9246(16) 0.048(4) Uani 1 d . .
C3 C -0.2396(10) -0.2486(11) -0.9508(22) 0.057(6) Uani 1 d . .
C4 C -0.2965(12) -0.2328(10) -1.0846(19) 0.056(6) Uani 1 d . .
C5 C -0.3388(9) -0.3118(11) -1.1165(15) 0.047(4) Uani 1 d . .
C6 C -0.3363(14) -0.4660(11) -1.0240(22) 0.087(7) Uani 1 d . .
H6A H -0.3004(53) -0.4994(18) -1.0737(122) 0.130 Uiso 1 calc R .
H6B H -0.3925(30) -0.4713(15) -1.0696(123) 0.130 Uiso 1 calc R .
H6C H -0.3323(81) -0.4882(27) -0.9313(23) 0.130 Uiso 1 calc R .
C7 C -0.1928(11) -0.3826(14) -0.8089(18) 0.087(7) Uani 1 d . .
H7A H -0.1460(49) -0.4076(84) -0.8438(38) 0.131 Uiso 1 calc R .
H7B H -0.2236(29) -0.4287(60) -0.7723(99) 0.131 Uiso 1 calc R .
H7C H -0.1738(70) -0.3410(22) -0.7371(69) 0.131 Uiso 1 calc R .
C8 C -0.1776(9) -0.1841(13) -0.8945(23) 0.089(7) Uani 1 d . .
H8A H -0.1339(45) -0.1828(69) -0.9500(89) 0.133 Uiso 1 calc R .
H8B H -0.1552(61) -0.2001(50) -0.8014(57) 0.133 Uiso 1 calc R .
H8C H -0.2028(22) -0.1269(19) -0.8949(133) 0.133 Uiso 1 calc R .
C9 C -0.3020(14) -0.1501(10) -1.1633(19) 0.094(7) Uani 1 d . .
H9A H -0.2492(29) -0.1209(47) -1.1484(115) 0.141 Uiso 1 calc R .
H9B H -0.3432(66) -0.1127(41) -1.1330(108) 0.141 Uiso 1 calc R .
H9C H -0.3172(87) -0.1628(13) -1.2600(26) 0.141 Uiso 1 calc R .
C10 C -0.4050(12) -0.3278(17) -1.2409(17) 0.088(7) Uani 1 d . .
H10A H -0.3853(38) -0.3703(76) -1.3010(81) 0.133 Uiso 1 calc R .
H10B H -0.4173(67) -0.2734(26) -1.2901(88) 0.133 Uiso 1 calc R .
H10C H -0.4544(34) -0.3498(95) -1.2103(21) 0.133 Uiso 1 calc R .
C11A C -0.6329(10) -0.2100(10) -0.7912(17) 0.047(6) Uiso 0.50 d PGD 1
C12A C -0.6607(13) -0.2796(13) -0.8834(19) 0.056(10) Uiso 0.50 d PGD 1
C13A C -0.6148(14) -0.3564(11) -0.8380(21) 0.048(7) Uiso 0.50 d PGD 1
C14A C -0.5587(13) -0.3343(12) -0.7177(21) 0.044(8) Uiso 0.50 d PGD 1
C15A C -0.5698(12) -0.2438(12) -0.6887(19) 0.049(8) Uiso 0.50 d PGD 1
C16A C -0.6647(18) -0.1165(14) -0.8004(30) 0.108(14) Uiso 0.50 d PGD 1
H16A H -0.6356(22) -0.0825(15) -0.7255(35) 0.162 Uiso 0.50 calc PR 1
H16B H -0.7229(19) -0.1164(18) -0.7946(38) 0.162 Uiso 0.50 calc PR 1
H16C H -0.6558(23) -0.0911(16) -0.8868(34) 0.162 Uiso 0.50 calc PR 1
C17A C -0.7390(35) -0.2825(36) -0.9913(65) 0.207(34) Uiso 0.50 d PGD 1
H17A H -0.7418(35) -0.3380(36) -1.0388(65) 0.311 Uiso 0.50 calc PR 1
H17B H -0.7373(35) -0.2355(36) -1.0565(65) 0.311 Uiso 0.50 calc PR 1
H17C H -0.7869(35) -0.2757(36) -0.9462(65) 0.311 Uiso 0.50 calc PR 1
C18A C -0.6242(33) -0.4460(26) -0.9045(52) 0.176(26) Uiso 0.50 d PGD 1
H18A H -0.6657(33) -0.4435(26) -0.9852(52) 0.264 Uiso 0.50 calc PR 1
H18B H -0.6405(33) -0.4878(26) -0.8401(52) 0.264 Uiso 0.50 calc PR 1
H18C H -0.5722(33) -0.4638(26) -0.9306(52) 0.264 Uiso 0.50 calc PR 1
C19A C -0.5046(27) -0.3934(26) -0.6379(44) 0.132(17) Uiso 0.50 d PGD 1
H19A H -0.5088(27) -0.4504(26) -0.6809(44) 0.199 Uiso 0.50 calc PR 1
H19B H -0.5195(27) -0.3978(26) -0.5469(44) 0.199 Uiso 0.50 calc PR 1
H19C H -0.4487(27) -0.3722(26) -0.6314(44) 0.199 Uiso 0.50 calc PR 1
C20A C -0.5313(21) -0.1950(23) -0.5671(31) 0.083(10) Uiso 0.50 d PGD 1
H20A H -0.5503(21) -0.1350(23) -0.5733(31) 0.125 Uiso 0.50 calc PR 1
H20B H -0.4721(21) -0.1961(23) -0.5628(31) 0.125 Uiso 0.50 calc PR 1
H20C H -0.5460(21) -0.2218(23) -0.4853(31) 0.125 Uiso 0.50 calc PR 1
C11B C -0.6582(15) -0.2473(13) -0.8621(23) 0.024(6) Uiso 0.50 d PD 2
C12B C -0.6445(13) -0.3371(12) -0.9034(20) 0.022(5) Uiso 0.50 d PD 2
C13B C -0.5802(15) -0.3732(12) -0.8044(23) 0.030(6) Uiso 0.50 d PD 2
C14B C -0.5555(13) -0.3064(15) -0.7021(22) 0.028(6) Uiso 0.50 d PD 2
C15B C -0.6033(14) -0.2305(11) -0.7411(22) 0.025(5) Uiso 0.50 d PD 2
C16B C -0.7214(18) -0.1867(19) -0.9395(31) 0.062(9) Uiso 0.50 d PD 2
H16D H -0.7509(18) -0.2171(19) -1.0180(31) 0.093 Uiso 0.50 calc PR 2
H16E H -0.6941(18) -0.1360(19) -0.9703(31) 0.093 Uiso 0.50 calc PR 2
H16F H -0.7598(18) -0.1683(19) -0.8798(31) 0.093 Uiso 0.50 calc PR 2
C17B C -0.6950(19) -0.3865(21) -1.0217(29) 0.053(8) Uiso 0.50 d PD 2
H17D H -0.7337(19) -0.3468(21) -1.0737(29) 0.079 Uiso 0.50 calc PR 2
H17E H -0.7248(19) -0.4336(21) -0.9855(29) 0.079 Uiso 0.50 calc PR 2
H17F H -0.6587(19) -0.4104(21) -1.0809(29) 0.079 Uiso 0.50 calc PR 2
C18B C -0.5521(21) -0.4676(18) -0.8040(33) 0.054(8) Uiso 0.50 d PD 2
H18D H -0.5090(21) -0.4772(18) -0.7271(33) 0.080 Uiso 0.50 calc PR 2
H18E H -0.5313(21) -0.4801(18) -0.8886(33) 0.080 Uiso 0.50 calc PR 2
H18F H -0.5980(21) -0.5059(18) -0.7960(33) 0.080 Uiso 0.50 calc PR 2
C19B C -0.4976(18) -0.3207(20) -0.5837(28) 0.049(7) Uiso 0.50 d PD 2
H19D H -0.4752(18) -0.3791(20) -0.5863(28) 0.073 Uiso 0.50 calc PR 2
H19E H -0.5242(18) -0.3145(20) -0.5031(28) 0.073 Uiso 0.50 calc PR 2
H19F H -0.4537(18) -0.2783(20) -0.5802(28) 0.073 Uiso 0.50 calc PR 2
C20B C -0.5955(20) -0.1445(19) -0.6720(28) 0.055(8) Uiso 0.50 d PD 2
H20D H -0.5537(20) -0.1477(19) -0.5917(28) 0.083 Uiso 0.50 calc PR 2
H20E H -0.6476(20) -0.1286(19) -0.6445(28) 0.083 Uiso 0.50 calc PR 2
H20F H -0.5800(20) -0.1008(19) -0.7344(28) 0.083 Uiso 0.50 calc PR 2
C21 C -0.4499(10) -0.1613(8) -0.8961(18) 0.039(3) Uani 1 d . .
C22 C -0.3868(8) -0.1450(10) -0.7816(14) 0.050(3) Uani 1 d . .
H22A H -0.4015(8) -0.1547(10) -0.6893(14) 0.060 Uiso 1 calc R .
C23 C -0.3485(9) -0.0630(9) -0.8048(17) 0.059(4) Uani 1 d . .
H23A H -0.3059(9) -0.0355(9) -0.7463(17) 0.071 Uiso 1 calc R .
C24 C -0.3861(9) -0.0333(9) -0.9279(18) 0.062(4) Uani 1 d . .
H24A H -0.3714(9) 0.0181(9) -0.9702(18) 0.075 Uiso 1 calc R .
C25 C -0.5004(9) -0.0762(11) -1.1105(15) 0.068(4) Uani 1 d . .
H25A H -0.4697(23) -0.0484(75) -1.1750(43) 0.102 Uiso 1 calc R .
H25B H -0.5467(42) -0.0397(68) -1.0974(28) 0.102 Uiso 1 calc R .
H25C H -0.5201(62) -0.1326(12) -1.1459(63) 0.102 Uiso 1 calc R .

loop_
_atom_type_symbol
_atom_type_description
_atom_type_scat_dispersion_real
_atom_type_scat_dispersion_imag
_atom_type_scat_source
C C 0.0033 0.0016 'International Tables Vol C Tables 4.2.6.8 and 6.1.1.4'
H H 0.0000 0.0000 'International Tables Vol C Tables 4.2.6.8 and 6.1.1.4'
N N 0.0061 0.0033 'International Tables Vol C Tables 4.2.6.8 and 6.1.1.4'
Ir Ir -1.4442 7.9887 'International Tables Vol C Tables 4.2.6.8 and 6.1.1.4'

loop_
_geom_angle_atom_site_label_1
_geom_angle_atom_site_label_2
_geom_angle_atom_site_label_3
_geom_angle
C1 Ir1 C3 63.9(6)
C1 Ir1 C2 38.0(5)
C3 Ir1 C2 37.2(6)
C1 Ir1 C21 151.2(6)
C3 Ir1 C21 122.3(6)
C2 Ir1 C21 159.3(6)
C1 Ir1 C5 35.7(5)
C3 Ir1 C5 64.1(6)
C2 Ir1 C5 61.5(6)
C21 Ir1 C5 117.6(6)
C1 Ir1 C4 61.1(5)
C3 Ir1 C4 40.1(7)
C2 Ir1 C4 62.3(5)
C21 Ir1 C4 104.0(5)
C5 Ir1 C4 36.3(6)
C1 Ir1 C22 166.7(5)
C3 Ir1 C22 102.9(5)
C2 Ir1 C22 130.1(6)
C21 Ir1 C22 36.6(5)
C5 Ir1 C22 141.7(6)
C4 Ir1 C22 110.2(6)
C1 Ir1 Ir2 119.7(4)
C3 Ir1 Ir2 163.4(6)
C2 Ir1 Ir2 154.3(5)
C21 Ir1 Ir2 46.0(4)
C5 Ir1 Ir2 108.5(4)
C4 Ir1 Ir2 125.1(5)
C22 Ir1 Ir2 73.3(3)
C21 Ir2 C12A 137.3(6)
C21 Ir2 C13A 157.2(7)
C12A Ir2 C13A 38.1(4)
C21 Ir2 C12B 162.2(6)
C21 Ir2 C11B 123.5(7)
C12B Ir2 C11B 38.7(6)
C21 Ir2 C13B 146.5(7)
C12B Ir2 C13B 38.0(6)
C11B Ir2 C13B 63.7(7)
C21 Ir2 C15B 102.3(7)
C12B Ir2 C15B 63.1(6)
C11B Ir2 C15B 37.0(6)
C13B Ir2 C15B 62.9(6)
C21 Ir2 C14B 112.1(7)
C12B Ir2 C14B 63.1(6)
C11B Ir2 C14B 62.5(7)
C13B Ir2 C14B 37.9(6)
C15B Ir2 C14B 37.0(6)
C21 Ir2 C11A 103.6(6)
C12A Ir2 C11A 37.0(3)
C13A Ir2 C11A 61.9(5)
C21 Ir2 C14A 121.4(7)
C12A Ir2 C14A 61.9(5)
C13A Ir2 C14A 37.0(3)
C11A Ir2 C14A 60.3(4)
C21 Ir2 C15A 96.9(7)
C12A Ir2 C15A 60.8(4)
C13A Ir2 C15A 60.8(5)
C11A Ir2 C15A 35.6(3)
C14A Ir2 C15A 35.6(3)
C21 Ir2 Ir1 51.8(4)
C12A Ir2 Ir1 167.4(5)
C13A Ir2 Ir1 129.5(5)
C12B Ir2 Ir1 145.1(5)
C11B Ir2 Ir1 167.1(5)
C13B Ir2 Ir1 112.8(6)
C15B Ir2 Ir1 130.1(5)
C14B Ir2 Ir1 106.7(5)
C11A Ir2 Ir1 143.9(4)
C14A Ir2 Ir1 106.6(5)
C15A Ir2 Ir1 113.6(4)
C24 N1 C21 109.7(12)
C24 N1 C25 125.8(13)
C21 N1 C25 124.4(12)
C5 C1 C2 109.5(13)
C5 C1 C6 125.4(15)
C2 C1 C6 124.7(15)
C5 C1 Ir1 75.5(8)
C2 C1 Ir1 71.0(8)
C6 C1 Ir1 125.7(13)
C3 C2 C1 110.0(14)
C3 C2 C7 122.0(17)
C1 C2 C7 128.0(16)
C3 C2 Ir1 70.8(8)
C1 C2 Ir1 71.0(8)
C7 C2 Ir1 125.9(10)
C2 C3 C8 131.8(19)
C2 C3 C4 104.7(13)
C8 C3 C4 121.7(18)
C2 C3 Ir1 72.0(8)
C8 C3 Ir1 130.3(12)
C4 C3 Ir1 73.9(9)
C5 C4 C9 128.9(19)
C5 C4 C3 106.1(12)
C9 C4 C3 125.0(18)
C5 C4 Ir1 71.3(8)
C9 C4 Ir1 128.5(11)
C3 C4 Ir1 65.9(8)
C1 C5 C4 109.3(13)
C1 C5 C10 125.0(16)
C4 C5 C10 125.8(16)
C1 C5 Ir1 68.7(8)
C4 C5 Ir1 72.4(8)
C10 C5 Ir1 125.5(10)
C12A C11A C15A 108.0
C12A C11A C16A 126.0
C15A C11A C16A 126.0
C12A C11A Ir2 67.1(8)
C15A C11A Ir2 74.7(9)
C16A C11A Ir2 123.7(6)
C11A C12A C13A 108.0
C11A C12A C17A 127.8(22)
C13A C12A C17A 122.6(21)
C11A C12A Ir2 75.9(8)
C13A C12A Ir2 70.8(7)
C17A C12A Ir2 130.0(34)
C14A C13A C12A 108.0
C14A C13A C18A 125.7(21)
C12A C13A C18A 126.3(21)
C14A C13A Ir2 75.8(9)
C12A C13A Ir2 71.1(7)
C18A C13A Ir2 119.3(27)
C19A C14A C15A 126.4(20)
C19A C14A C13A 125.5(20)
C15A C14A C13A 108.0
C19A C14A Ir2 125.8(26)
C15A C14A Ir2 74.9(7)
C13A C14A Ir2 67.2(9)
C14A C15A C11A 108.0
C14A C15A C20A 126.9(17)
C11A C15A C20A 124.8(17)
C14A C15A Ir2 69.5(6)
C11A C15A Ir2 69.7(8)
C20A C15A Ir2 131.6(19)
C15B C11B C12B 107.5(12)
C15B C11B C16B 128.4(17)
C12B C11B C16B 124.0(17)
C15B C11B Ir2 72.2(14)
C12B C11B Ir2 70.2(12)
C16B C11B Ir2 123.3(21)
C13B C12B C11B 107.6(12)
C13B C12B C17B 126.1(18)
C11B C12B C17B 126.1(18)
C13B C12B Ir2 71.7(12)
C11B C12B Ir2 71.1(13)
C17B C12B Ir2 127.2(17)
C12B C13B C14B 107.6(12)
C12B C13B C18B 124.1(19)
C14B C13B C18B 128.0(20)
C12B C13B Ir2 70.3(12)
C14B C13B Ir2 72.4(12)
C18B C13B Ir2 127.4(19)
C19B C14B C15B 128.9(20)
C19B C14B C13B 123.4(21)
C15B C14B C13B 107.5(12)
C19B C14B Ir2 127.9(18)
C15B C14B Ir2 70.5(13)
C13B C14B Ir2 69.7(12)
C11B C15B C14B 109.8(12)
C11B C15B C20B 123.6(17)
C14B C15B C20B 126.5(18)
C11B C15B Ir2 70.8(14)
C14B C15B Ir2 72.5(13)
C20B C15B Ir2 120.8(20)
N1 C21 C22 104.7(12)
N1 C21 Ir2 129.4(11)
C22 C21 Ir2 125.3(11)
N1 C21 Ir1 119.5(10)
C22 C21 Ir1 76.8(8)
Ir2 C21 Ir1 82.2(4)
C21 C22 C23 108.0(13)
C21 C22 Ir1 66.7(7)
C23 C22 Ir1 120.7(9)
C24 C23 C22 106.5(13)
N1 C24 C23 111.0(14)

loop_
_geom_bond_atom_site_label_1
_geom_bond_atom_site_label_2
_geom_bond_distance
Ir1 C1 2.168(13)
Ir1 C3 2.154(15)
Ir1 C2 2.169(13)
Ir1 C21 2.217(13)
Ir1 C5 2.253(14)
Ir1 C4 2.266(15)
Ir1 C22 2.351(13)
Ir1 Ir2 2.7945(5)
Ir2 C21 2.028(14)
Ir2 C12A 2.20(2)
Ir2 C13A 2.19(2)
Ir2 C12B 2.20(2)
Ir2 C11B 2.21(3)
Ir2 C13B 2.22(2)
Ir2 C15B 2.23(2)
Ir2 C14B 2.26(2)
Ir2 C11A 2.31(2)
Ir2 C14A 2.31(2)
Ir2 C15A 2.38(2)
N1 C24 1.36(2)
N1 C21 1.41(2)
N1 C25 1.44(2)
C1 C5 1.36(2)
C1 C2 1.41(2)
C1 C6 1.49(2)
C2 C3 1.38(2)
C2 C7 1.52(2)
C3 C8 1.47(2)
C3 C4 1.52(3)
C4 C5 1.41(2)
C4 C9 1.48(2)
C5 C10 1.54(2)
C11A C12A 1.433(8)
C11A C15A 1.433(8)
C11A C16A 1.523(9)
C12A C13A 1.433(8)
C12A C17A 1.55(3)
C13A C14A 1.433(8)
C13A C18A 1.52(3)
C14A C19A 1.42(3)
C14A C15A 1.433(8)
C15A C20A 1.48(3)
C11B C15B 1.41(2)
C11B C12B 1.46(2)
C11B C16B 1.51(2)
C12B C13B 1.44(2)
C12B C17B 1.53(3)
C13B C14B 1.45(2)
C13B C18B 1.52(3)
C14B C19B 1.41(3)
C14B C15B 1.42(2)
C15B C20B 1.48(3)
C21 C22 1.44(2)
C22 C23 1.44(2)
C23 C24 1.36(2)
